data_2243630
loop_
_publ_author_name
'de Melo, Ana Paula Lopes'
'Bresolin, Leandro'
'Martins, Bianca Barreto'
'Gervini, Vanessa Carratu'
'de Oliveira, Adriano Bof'

_publ_section_title
;
 Crystal structure and Hirshfeld analysis of
 <i>trans</i>-bis(5-fluoroindoline-2,3-dione
 3-oximato-\k^2^<i>O</i>^2^,<i>N</i>^3^)-<i>trans</i>-bis(pyridine-\k<i>N</i>)copper(II)
;
_journal_issue 4
_journal_name_full 'Acta Crystallographica Section E'
_journal_page_first 428
_journal_page_last 432
_journal_paper_doi 10.1107/S2056989018003365
_journal_volume 74
_journal_year 2018
_chemical_formula_iupac '[Cu (C8 H4 F1 N2 O2)2 (C5 H5 N1)2]'
_chemical_formula_moiety 'C26 H18 Cu F2 N6 O4'
_chemical_formula_sum 'C26 H18 Cu F2 N6 O4'
_chemical_formula_weight 580.00
_chemical_name_systematic
'<i>trans</i>-Bis(5-fluoroindoline-2,3-dione 3-oximato-\k^2^<i>O</i>^2^,<i>N</i>^3^)-<i>trans</i>-bis(pyridine-\k<i>N</i>)copper(II)'
_space_group_crystal_system monoclinic
_space_group_IT_number 15
_space_group_name_Hall '-C 2yc'
_space_group_name_H-M_alt 'C 1 2/c 1'
_atom_sites_solution_hydrogens geom
_atom_sites_solution_primary direct
_atom_sites_solution_secondary difmap
_audit_creation_method SHELXL-2016/6
_cell_angle_alpha 90
_cell_angle_beta 98.579(2)
_cell_angle_gamma 90
_cell_formula_units_Z 4
_cell_length_a 19.9709(14)
_cell_length_b 7.2155(5)
_cell_length_c 17.1989(12)
_cell_measurement_reflns_used 9537
_cell_measurement_temperature 200(2)
_cell_measurement_theta_max 32.67
_cell_measurement_theta_min 2.40
_cell_volume 2450.6(3)
_computing_cell_refinement
;
SAINT (Bruker, 2014)
;
_computing_data_collection
;
APEX2 (Bruker, 2014)
;
_computing_data_reduction
;
SAINT (Bruker, 2014)
;
_computing_molecular_graphics
;
<i>WinGX</i> (Farrugia, 2012), DIAMOND (Brandenburg, 2006) and
<i>CrystalExplorer</i> (Wolff <i>et al.</i>, 2012)
;
_computing_publication_material
;
<i>publCIF</i> (Westrip, 2010) and <i>enCIFer</i> (Allen <i>et al.</i>,
2004)
;
_computing_structure_refinement
;
SHELXL2016 (Sheldrick, 2015<i>b</i>)
;
_computing_structure_solution
;
SHELXT2014 (Sheldrick, 2015<i>a</i>)
;
_diffrn_ambient_temperature 200(2)
_diffrn_measured_fraction_theta_full 1.000
_diffrn_measured_fraction_theta_max 0.997
_diffrn_measurement_device_type 'Bruker APEXII CCD'
_diffrn_measurement_method '\f and \w scans'
_diffrn_radiation_type MoK\a
_diffrn_radiation_wavelength 0.71073
_diffrn_reflns_av_R_equivalents 0.0167
_diffrn_reflns_limit_h_max 30
_diffrn_reflns_limit_h_min -30
_diffrn_reflns_limit_k_max 7
_diffrn_reflns_limit_k_min -10
_diffrn_reflns_limit_l_max 26
_diffrn_reflns_limit_l_min -26
_diffrn_reflns_number 18806
_diffrn_reflns_theta_full 25.242
_diffrn_reflns_theta_max 32.672
_diffrn_reflns_theta_min 2.063
_exptl_absorpt_coefficient_mu 0.953
_exptl_absorpt_correction_T_max 0.7464
_exptl_absorpt_correction_T_min 0.6736
_exptl_absorpt_correction_type multi-scan
_exptl_absorpt_process_details
;
(SADABS; Krause <i>et al.</i>,  2015)
;
_exptl_crystal_colour purple
_exptl_crystal_density_diffrn 1.572
_exptl_crystal_description prismatic
_exptl_crystal_F_000 1180
_exptl_crystal_size_max 0.400
_exptl_crystal_size_mid 0.240
_exptl_crystal_size_min 0.200
_refine_diff_density_max 0.398
_refine_diff_density_min -0.337
_refine_ls_extinction_method none
_refine_ls_goodness_of_fit_ref 1.123
_refine_ls_hydrogen_treatment constr
_refine_ls_matrix_type full
_refine_ls_number_parameters 178
_refine_ls_number_reflns 4481
_refine_ls_number_restraints 0
_refine_ls_restrained_S_all 1.123
_refine_ls_R_factor_all 0.0394
_refine_ls_R_factor_gt 0.0326
_refine_ls_shift/su_max 0.000
_refine_ls_shift/su_mean 0.000
_refine_ls_structure_factor_coef Fsqd
_refine_ls_weighting_details 'w=1/[\s^2^(Fo^2^)+(0.0350P)^2^+2.8170P] where P=(Fo^2^+2Fc^2^)/3'
_refine_ls_weighting_scheme calc
_refine_ls_wR_factor_gt 0.0826
_refine_ls_wR_factor_ref 0.0864
_reflns_number_gt 3966
_reflns_number_total 4481
_reflns_threshold_expression 'I > 2\s(I)'
_cod_data_source_file rz5228sup1.cif
_cod_data_source_block I
_cod_original_sg_symbol_H-M 'C 2/c'
_cod_database_code 2243630
_shelx_space_group_comment
;
The symmetry employed for this shelxl refinement is uniquely defined
by the following loop, which should always be used as a source of
symmetry information in preference to the above space-group names.
They are only intended as comments.
;
_shelx_estimated_absorpt_t_min 0.702
_shelx_estimated_absorpt_t_max 0.832

loop_
_space_group_symop_operation_xyz
'x, y, z'
'-x, y, -z+1/2'
'x+1/2, y+1/2, z'
'-x+1/2, y+1/2, -z+1/2'
'-x, -y, -z'
'x, -y, z-1/2'
'-x+1/2, -y+1/2, -z'
'x+1/2, -y+1/2, z-1/2'

loop_
_atom_site_type_symbol
_atom_site_label
_atom_site_fract_x
_atom_site_fract_y
_atom_site_fract_z
_atom_site_U_iso_or_equiv
_atom_site_adp_type
_atom_site_calc_flag
_atom_site_occupancy
_atom_site_disorder_assembly
_atom_site_disorder_group
C C1 0.66193(6) 0.43044(17) 0.51144(7) 0.0202(2) Uani d 1 . .
C C2 0.62981(6) 0.59529(16) 0.54136(7) 0.0179(2) Uani d 1 . .
C C3 0.57200(6) 0.53285(17) 0.57616(7) 0.0190(2) Uani d 1 . .
C C4 0.52421(7) 0.6220(2) 0.61397(8) 0.0252(2) Uani d 1 . .
H H1 0.524139 0.752687 0.620565 0.030 Uiso calc 1 . .
C C5 0.47665(7) 0.5092(2) 0.64150(10) 0.0308(3) Uani d 1 . .
C C6 0.47458(7) 0.3189(2) 0.63286(10) 0.0330(3) Uani d 1 . .
H H2 0.440637 0.248844 0.652851 0.040 Uiso calc 1 . .
C C7 0.52236(8) 0.2300(2) 0.59479(10) 0.0292(3) Uani d 1 . .
H H3 0.521610 0.099354 0.587721 0.035 Uiso calc 1 . .
C C8 0.57102(6) 0.33887(17) 0.56761(8) 0.0213(2) Uani d 1 . .
C C9 0.79324(7) 0.8070(2) 0.66905(8) 0.0271(3) Uani d 1 . .
H H5 0.778142 0.929489 0.656022 0.033 Uiso calc 1 . .
C C10 0.81834(9) 0.7655(3) 0.74669(9) 0.0361(3) Uani d 1 . .
H H6 0.820299 0.858192 0.786181 0.043 Uiso calc 1 . .
C C11 0.84039(8) 0.5880(3) 0.76578(9) 0.0374(4) Uani d 1 . .
H H7 0.857425 0.556392 0.818653 0.045 Uiso calc 1 . .
C C12 0.83737(9) 0.4571(3) 0.70703(10) 0.0359(3) Uani d 1 . .
H H8 0.852688 0.334216 0.718775 0.043 Uiso calc 1 . .
C C13 0.81167(8) 0.5072(2) 0.63051(9) 0.0285(3) Uani d 1 . .
H H9 0.809607 0.416673 0.590100 0.034 Uiso calc 1 . .
Cu Cu1 0.750000 0.750000 0.500000 0.01704(6) Uani d 1 . .
F F1 0.42924(6) 0.59199(17) 0.67886(8) 0.0505(3) Uani d 1 . .
N N1 0.62487(6) 0.28139(15) 0.52904(8) 0.0242(2) Uani d 1 . .
H H4 0.633443 0.165583 0.517849 0.029 Uiso calc 1 . .
N N2 0.65751(5) 0.75711(14) 0.53373(6) 0.01704(17) Uani d 1 . .
N N3 0.78961(5) 0.67952(17) 0.61181(6) 0.0208(2) Uani d 1 . .
O O1 0.71204(5) 0.42959(14) 0.47722(6) 0.02501(19) Uani d 1 . .
O O2 0.62959(5) 0.90531(12) 0.55624(6) 0.02333(18) Uani d 1 . .

loop_
_atom_site_aniso_label
_atom_site_aniso_U_11
_atom_site_aniso_U_22
_atom_site_aniso_U_33
_atom_site_aniso_U_12
_atom_site_aniso_U_13
_atom_site_aniso_U_23
C1 0.0261(5) 0.0133(5) 0.0219(5) 0.0016(4) 0.0052(4) 0.0011(4)
C2 0.0209(5) 0.0130(5) 0.0204(5) 0.0011(4) 0.0051(4) 0.0007(4)
C3 0.0205(5) 0.0150(5) 0.0215(5) -0.0005(4) 0.0041(4) 0.0022(4)
C4 0.0254(6) 0.0219(6) 0.0299(6) 0.0018(5) 0.0092(5) 0.0011(5)
C5 0.0246(6) 0.0335(8) 0.0367(7) 0.0022(5) 0.0131(5) 0.0036(6)
C6 0.0254(6) 0.0329(8) 0.0420(8) -0.0059(6) 0.0098(6) 0.0092(7)
C7 0.0292(6) 0.0201(6) 0.0386(7) -0.0053(5) 0.0057(5) 0.0062(5)
C8 0.0237(5) 0.0145(5) 0.0255(5) -0.0007(4) 0.0036(4) 0.0033(4)
C9 0.0295(6) 0.0297(7) 0.0220(6) 0.0023(5) 0.0034(5) -0.0005(5)
C10 0.0398(8) 0.0476(10) 0.0199(6) -0.0019(7) 0.0009(5) -0.0030(6)
C11 0.0345(7) 0.0532(11) 0.0230(6) -0.0028(7) -0.0006(5) 0.0120(6)
C12 0.0375(8) 0.0367(8) 0.0327(7) 0.0066(7) 0.0026(6) 0.0141(6)
C13 0.0322(6) 0.0278(7) 0.0262(6) 0.0071(5) 0.0069(5) 0.0045(5)
Cu1 0.01925(10) 0.01681(10) 0.01575(9) 0.00118(7) 0.00488(6) 0.00176(7)
F1 0.0404(5) 0.0492(7) 0.0705(8) 0.0048(5) 0.0367(5) 0.0016(6)
N1 0.0325(6) 0.0093(4) 0.0326(6) 0.0007(4) 0.0108(5) 0.0011(4)
N2 0.0204(4) 0.0131(4) 0.0179(4) 0.0018(3) 0.0040(3) 0.0000(3)
N3 0.0203(4) 0.0249(5) 0.0182(4) 0.0027(4) 0.0064(3) 0.0029(4)
O1 0.0308(5) 0.0182(4) 0.0284(5) 0.0044(4) 0.0123(4) 0.0013(4)
O2 0.0297(4) 0.0122(4) 0.0301(5) 0.0025(3) 0.0113(4) -0.0021(3)

loop_
_atom_type_symbol
_atom_type_description
_atom_type_scat_dispersion_real
_atom_type_scat_dispersion_imag
_atom_type_scat_source
C C 0.0033 0.0016 'International Tables Vol C Tables 4.2.6.8 and 6.1.1.4'
H H 0.0000 0.0000 'International Tables Vol C Tables 4.2.6.8 and 6.1.1.4'
Cu Cu 0.3201 1.2651 'International Tables Vol C Tables 4.2.6.8 and 6.1.1.4'
F F 0.0171 0.0103 'International Tables Vol C Tables 4.2.6.8 and 6.1.1.4'
N N 0.0061 0.0033 'International Tables Vol C Tables 4.2.6.8 and 6.1.1.4'
O O 0.0106 0.0060 'International Tables Vol C Tables 4.2.6.8 and 6.1.1.4'

loop_
_geom_angle_atom_site_label_1
_geom_angle_atom_site_label_2
_geom_angle_atom_site_label_3
_geom_angle_site_symmetry_1
_geom_angle_site_symmetry_3
_geom_angle
_geom_angle_publ_flag
O1 C1 N1 . . 127.37(12) ?
O1 C1 C2 . . 126.46(12) ?
N1 C1 C2 . . 106.18(11) ?
N2 C2 C3 . . 133.98(11) ?
N2 C2 C1 . . 118.12(10) ?
C3 C2 C1 . . 107.89(10) ?
C4 C3 C8 . . 120.61(12) ?
C4 C3 C2 . . 133.96(12) ?
C8 C3 C2 . . 105.40(11) ?
C5 C4 C3 . . 116.20(13) ?
C5 C4 H1 . . 121.9 ?
C3 C4 H1 . . 121.9 ?
F1 C5 C6 . . 118.42(13) ?
F1 C5 C4 . . 117.69(14) ?
C6 C5 C4 . . 123.89(14) ?
C5 C6 C7 . . 119.82(13) ?
C5 C6 H2 . . 120.1 ?
C7 C6 H2 . . 120.1 ?
C8 C7 C6 . . 117.53(13) ?
C8 C7 H3 . . 121.2 ?
C6 C7 H3 . . 121.2 ?
C7 C8 C3 . . 121.93(13) ?
C7 C8 N1 . . 128.03(12) ?
C3 C8 N1 . . 110.04(11) ?
N3 C9 C10 . . 122.06(15) ?
N3 C9 H5 . . 119.0 ?
C10 C9 H5 . . 119.0 ?
C11 C10 C9 . . 119.13(15) ?
C11 C10 H6 . . 120.4 ?
C9 C10 H6 . . 120.4 ?
C10 C11 C12 . . 119.00(14) ?
C10 C11 H7 . . 120.5 ?
C12 C11 H7 . . 120.5 ?
C11 C12 C13 . . 119.13(15) ?
C11 C12 H8 . . 120.4 ?
C13 C12 H8 . . 120.4 ?
N3 C13 C12 . . 122.02(15) ?
N3 C13 H9 . . 119.0 ?
C12 C13 H9 . . 119.0 ?
N2 Cu1 N3 . . 88.75(4) ?
O1 Cu1 N3 . . 89.01(4) ?
C1 N1 C8 . . 110.49(10) ?
C1 N1 H4 . . 124.8 ?
C8 N1 H4 . . 124.8 ?
O2 N2 C2 . . 120.09(10) ?
O2 N2 Cu1 . . 124.18(8) ?
C2 N2 Cu1 . . 115.18(8) ?
C9 N3 C13 . . 118.66(12) ?
C9 N3 Cu1 . . 119.59(10) ?
C13 N3 Cu1 . . 121.74(10) ?

loop_
_geom_bond_atom_site_label_1
_geom_bond_atom_site_label_2
_geom_bond_site_symmetry_2
_geom_bond_distance
_geom_bond_publ_flag
C1 O1 . 1.2342(15) ?
C1 N1 . 1.3649(16) ?
C1 C2 . 1.4798(17) ?
C2 N2 . 1.3070(15) ?
C2 C3 . 1.4493(16) ?
C3 C4 . 1.3901(18) ?
C3 C8 . 1.4072(17) ?
C4 C5 . 1.386(2) ?
C4 H1 . 0.9500 ?
C5 F1 . 1.3591(17) ?
C5 C6 . 1.382(2) ?
C6 C7 . 1.392(2) ?
C6 H2 . 0.9500 ?
C7 C8 . 1.3841(18) ?
C7 H3 . 0.9500 ?
C8 N1 . 1.4077(17) ?
C9 N3 . 1.3412(19) ?
C9 C10 . 1.387(2) ?
C9 H5 . 0.9500 ?
C10 C11 . 1.378(3) ?
C10 H6 . 0.9500 ?
C11 C12 . 1.378(3) ?
C11 H7 . 0.9500 ?
C12 C13 . 1.387(2) ?
C12 H8 . 0.9500 ?
C13 N3 . 1.3423(19) ?
C13 H9 . 0.9500 ?
Cu1 N2 . 2.0176(10) ?
Cu1 N3 . 2.0319(11) ?
N1 H4 . 0.8800 ?
N2 O2 . 1.2917(13) ?

loop_
_geom_hbond_atom_site_label_D
_geom_hbond_atom_site_label_H
_geom_hbond_atom_site_label_A
_geom_hbond_site_symmetry_A
_geom_hbond_distance_DH
_geom_hbond_distance_HA
_geom_hbond_distance_DA
_geom_hbond_angle_DHA
C9 H5 O1 7_666 0.95 2.54 3.1424(18) 121.4
C12 H8 F1 3_545 0.95 2.49 3.287(2) 142.2
C13 H9 O1 1 0.95 2.54 3.1077(19) 118.6
N1 H4 O2 1_545 0.88 2.00 2.7529(14) 143.4
C6 H2 Cg1 3_445 0.95 2.79 3.7076(17) 161.6

loop_
_geom_torsion_atom_site_label_1
_geom_torsion_atom_site_label_2
_geom_torsion_atom_site_label_3
_geom_torsion_atom_site_label_4
_geom_torsion_site_symmetry_1
_geom_torsion_site_symmetry_2
_geom_torsion_site_symmetry_3
_geom_torsion_site_symmetry_4
_geom_torsion
_geom_torsion_publ_flag
O1 C1 C2 N2 . . . . -2.32(19) ?
N1 C1 C2 N2 . . . . 177.94(12) ?
O1 C1 C2 C3 . . . . 179.09(13) ?
N1 C1 C2 C3 . . . . -0.65(14) ?
N2 C2 C3 C4 . . . . 0.5(3) ?
C1 C2 C3 C4 . . . . 178.76(14) ?
N2 C2 C3 C8 . . . . -177.63(14) ?
C1 C2 C3 C8 . . . . 0.63(13) ?
C8 C3 C4 C5 . . . . -0.3(2) ?
C2 C3 C4 C5 . . . . -178.20(14) ?
C3 C4 C5 F1 . . . . 179.91(13) ?
C3 C4 C5 C6 . . . . -0.4(2) ?
F1 C5 C6 C7 . . . . 179.92(15) ?
C4 C5 C6 C7 . . . . 0.2(3) ?
C5 C6 C7 C8 . . . . 0.6(2) ?
C6 C7 C8 C3 . . . . -1.3(2) ?
C6 C7 C8 N1 . . . . 178.68(14) ?
C4 C3 C8 C7 . . . . 1.2(2) ?
C2 C3 C8 C7 . . . . 179.62(13) ?
C4 C3 C8 N1 . . . . -178.83(12) ?
C2 C3 C8 N1 . . . . -0.40(14) ?
N3 C9 C10 C11 . . . . 0.1(2) ?
C9 C10 C11 C12 . . . . 0.5(3) ?
C10 C11 C12 C13 . . . . -0.6(3) ?
C11 C12 C13 N3 . . . . 0.0(2) ?
O1 C1 N1 C8 . . . . -179.33(13) ?
C2 C1 N1 C8 . . . . 0.41(14) ?
C7 C8 N1 C1 . . . . 179.97(14) ?
C3 C8 N1 C1 . . . . -0.01(16) ?
C3 C2 N2 O2 . . . . -4.6(2) ?
C1 C2 N2 O2 . . . . 177.27(11) ?
C3 C2 N2 Cu1 . . . . 167.30(11) ?
C1 C2 N2 Cu1 . . . . -10.83(14) ?
C10 C9 N3 C13 . . . . -0.7(2) ?
C10 C9 N3 Cu1 . . . . 178.48(12) ?
C12 C13 N3 C9 . . . . 0.6(2) ?
C12 C13 N3 Cu1 . . . . -178.54(12) ?

_cod_database_fobs_code 2243630
